data_7208453
loop_
_publ_author_name
'Minkov, Vasily S.'
'Boldyreva, Elena V.'
'Drebushchak, Tatiana N.'
'G\"orbitz, Carl Henrik'

_publ_section_title
;
 Stabilizing structures of cysteine-containing crystals with respect to
 variations of temperature and pressure by immobilizing amino acid side
 chains
;
_journal_issue 18
_journal_name_full CrystEngComm
_journal_page_first 5943
_journal_paper_doi 10.1039/c2ce25241d
_journal_volume 14
_journal_year 2012
_chemical_absolute_configuration rmad
_chemical_formula_moiety 'C3 H8 N O2 S, 0.5(C2 O4)'
_chemical_formula_sum 'C4 H8 N O4 S'
_chemical_formula_weight 166.18
_chemical_name_common 'DL-cysteinium oxalate'
_space_group_IT_number 2
_symmetry_cell_setting triclinic
_symmetry_Int_Tables_number 2
_symmetry_space_group_name_Hall '-P 1'
_symmetry_space_group_name_H-M 'P -1'
_atom_sites_solution_hydrogens geom
_atom_sites_solution_primary direct
_atom_sites_solution_secondary difmap
_audit_creation_method SHELXL-97
_cell_angle_alpha 87.155(4)
_cell_angle_beta 76.947(4)
_cell_angle_gamma 70.385(5)
_cell_formula_units_Z 2
_cell_length_a 5.2589(3)
_cell_length_b 6.6056(4)
_cell_length_c 10.3687(4)
_cell_measurement_temperature 175(2)
_cell_volume 330.39(3)
_computing_structure_refinement 'SHELXL-97 (Sheldrick, 1997)'
_computing_structure_solution 'SHELXS-97 (Sheldrick, 1990)'
_diffrn_ambient_temperature 175(2)
_diffrn_measured_fraction_theta_full 0.997
_diffrn_measured_fraction_theta_max 0.997
_diffrn_radiation_monochromator graphite
_diffrn_radiation_probe x-ray
_diffrn_radiation_source 'fine-focus sealed tube'
_diffrn_radiation_type MoK\a
_diffrn_radiation_wavelength 0.71073
_diffrn_reflns_av_R_equivalents 0.0220
_diffrn_reflns_av_sigmaI/netI 0.0243
_diffrn_reflns_limit_h_max 7
_diffrn_reflns_limit_h_min -7
_diffrn_reflns_limit_k_max 9
_diffrn_reflns_limit_k_min -9
_diffrn_reflns_limit_l_max 15
_diffrn_reflns_limit_l_min -15
_diffrn_reflns_number 5566
_diffrn_reflns_theta_full 31.25
_diffrn_reflns_theta_max 31.25
_diffrn_reflns_theta_min 3.28
_exptl_absorpt_coefficient_mu 0.443
_exptl_absorpt_correction_T_max 0.9126
_exptl_absorpt_correction_T_min 0.8496
_exptl_absorpt_correction_type psi-scan
_exptl_absorpt_process_details 'X-RED (Stoe & Cie, 1997)'
_exptl_crystal_colour colorless
_exptl_crystal_density_diffrn 1.671
_exptl_crystal_density_method 'not measured'
_exptl_crystal_description prism
_exptl_crystal_F_000 174
_exptl_crystal_size_max 0.38
_exptl_crystal_size_mid 0.29
_exptl_crystal_size_min 0.21
_refine_diff_density_max 0.504
_refine_diff_density_min -0.443
_refine_diff_density_rms 0.061
_refine_ls_extinction_method none
_refine_ls_goodness_of_fit_ref 1.079
_refine_ls_hydrogen_treatment mixed
_refine_ls_matrix_type full
_refine_ls_number_parameters 96
_refine_ls_number_reflns 2151
_refine_ls_number_restraints 1
_refine_ls_restrained_S_all 1.079
_refine_ls_R_factor_all 0.0391
_refine_ls_R_factor_gt 0.0334
_refine_ls_shift/su_max 0.000
_refine_ls_shift/su_mean 0.000
_refine_ls_structure_factor_coef Fsqd
_refine_ls_weighting_details 'calc w=1/[\s^2^(Fo^2^)+(0.0474P)^2^+0.1158P] where P=(Fo^2^+2Fc^2^)/3'
_refine_ls_weighting_scheme calc
_refine_ls_wR_factor_gt 0.0916
_refine_ls_wR_factor_ref 0.0941
_reflns_number_gt 1863
_reflns_number_total 2151
_reflns_threshold_expression >2sigma(I)
_cod_data_source_file c2ce25241d.txt
_cod_data_source_block DL-cys_ox_21_175K
_cod_database_code 7208453

loop_
_symmetry_equiv_pos_as_xyz
'x, y, z'
'-x, -y, -z'

loop_
_atom_site_label
_atom_site_type_symbol
_atom_site_fract_x
_atom_site_fract_y
_atom_site_fract_z
_atom_site_U_iso_or_equiv
_atom_site_adp_type
_atom_site_occupancy
_atom_site_symmetry_multiplicity
_atom_site_calc_flag
_atom_site_refinement_flags
C3 C 0.6692(2) 1.11279(19) 0.24455(11) 0.0156(2) Uani 1 1 d .
C2 C 0.9500(2) 0.98838(19) 0.27613(11) 0.0154(2) Uani 1 1 d .
H2 H 1.0061 1.0891 0.3235 0.018 Uiso 1 1 calc R
C1 C 0.9333(3) 0.8023(2) 0.36644(13) 0.0212(2) Uani 1 1 d .
H11 H 0.8791 0.7003 0.3208 0.025 Uiso 1 1 calc R
H12 H 0.7880 0.8581 0.4477 0.025 Uiso 1 1 calc R
C4 C 1.1335(2) 0.41420(18) 0.01380(11) 0.0141(2) Uani 1 1 d .
N1 N 1.1637(2) 0.91055(16) 0.15150(10) 0.01527(19) Uani 1 1 d .
H3N H 1.3343 0.8584 0.1704 0.018 Uiso 1 1 calc R
H1N H 1.1571 1.0214 0.0952 0.018 Uiso 1 1 calc R
H2N H 1.1300 0.8043 0.1128 0.018 Uiso 1 1 calc R
O1 O 0.68836(18) 1.22953(15) 0.13999(9) 0.01938(19) Uani 1 1 d .
H1O H 0.5291 1.2984 0.1287 0.023 Uiso 1 1 calc R
O2 O 0.45457(19) 1.10580(17) 0.31580(10) 0.0253(2) Uani 1 1 d .
O3 O 1.23755(18) 0.47179(15) 0.09838(9) 0.01971(19) Uani 1 1 d .
O4 O 1.22390(18) 0.23719(14) -0.04638(9) 0.01825(18) Uani 1 1 d .
S1 S 1.26076(7) 0.66031(6) 0.41228(3) 0.02722(11) Uani 1 1 d D
H1S H 1.273(4) 0.481(2) 0.3963(19) 0.033 Uiso 1 1 d D

loop_
_atom_site_aniso_label
_atom_site_aniso_U_11
_atom_site_aniso_U_22
_atom_site_aniso_U_33
_atom_site_aniso_U_23
_atom_site_aniso_U_13
_atom_site_aniso_U_12
C3 0.0136(5) 0.0146(5) 0.0176(5) -0.0005(4) -0.0039(4) -0.0030(4)
C2 0.0130(4) 0.0172(5) 0.0147(5) 0.0009(4) -0.0034(4) -0.0032(4)
C1 0.0185(5) 0.0227(6) 0.0204(5) 0.0077(5) -0.0050(4) -0.0049(5)
C4 0.0116(4) 0.0131(5) 0.0166(5) 0.0032(4) -0.0029(4) -0.0033(4)
N1 0.0128(4) 0.0151(4) 0.0166(4) 0.0012(3) -0.0031(3) -0.0031(3)
O1 0.0128(4) 0.0210(4) 0.0210(4) 0.0059(3) -0.0050(3) -0.0013(3)
O2 0.0149(4) 0.0298(5) 0.0280(5) 0.0074(4) -0.0024(4) -0.0060(4)
O3 0.0172(4) 0.0174(4) 0.0235(4) -0.0010(3) -0.0102(3) -0.0005(3)
O4 0.0158(4) 0.0135(4) 0.0233(4) -0.0009(3) -0.0048(3) -0.0015(3)
S1 0.02617(18) 0.02690(19) 0.02754(18) 0.00858(13) -0.01352(13) -0.00368(14)

loop_
_atom_type_symbol
_atom_type_description
_atom_type_scat_dispersion_real
_atom_type_scat_dispersion_imag
_atom_type_scat_source
C C 0.0033 0.0016 'International Tables Vol C Tables 4.2.6.8 and 6.1.1.4'
H H 0.0000 0.0000 'International Tables Vol C Tables 4.2.6.8 and 6.1.1.4'
N N 0.0061 0.0033 'International Tables Vol C Tables 4.2.6.8 and 6.1.1.4'
O O 0.0106 0.0060 'International Tables Vol C Tables 4.2.6.8 and 6.1.1.4'
S S 0.1246 0.1234 'International Tables Vol C Tables 4.2.6.8 and 6.1.1.4'

loop_
_geom_angle_atom_site_label_1
_geom_angle_atom_site_label_2
_geom_angle_atom_site_label_3
_geom_angle
_geom_angle_site_symmetry_3
O2 C3 O1 125.51(11) .
O2 C3 C2 121.32(11) .
O1 C3 C2 113.09(10) .
N1 C2 C1 110.85(10) .
N1 C2 C3 110.29(9) .
C1 C2 C3 111.38(10) .
N1 C2 H2 108.1 .
C1 C2 H2 108.1 .
C3 C2 H2 108.1 .
C2 C1 S1 112.17(9) .
C2 C1 H11 109.2 .
S1 C1 H11 109.2 .
C2 C1 H12 109.2 .
S1 C1 H12 109.2 .
H11 C1 H12 107.9 .
O4 C4 O3 126.27(11) .
O4 C4 C4 118.84(12) 2_765
O3 C4 C4 114.89(12) 2_765
C2 N1 H3N 109.5 .
C2 N1 H1N 109.5 .
H3N N1 H1N 109.5 .
C2 N1 H2N 109.5 .
H3N N1 H2N 109.5 .
H1N N1 H2N 109.5 .
C3 O1 H1O 109.5 .
C1 S1 H1S 99.5(9) .

loop_
_geom_bond_atom_site_label_1
_geom_bond_atom_site_label_2
_geom_bond_distance
_geom_bond_site_symmetry_2
C3 O2 1.2151(14) .
C3 O1 1.3038(14) .
C3 C2 1.5301(16) .
C2 N1 1.4895(14) .
C2 C1 1.5222(17) .
C2 H2 1.0000 .
C1 S1 1.8201(13) .
C1 H11 0.9900 .
C1 H12 0.9900 .
C4 O4 1.2440(14) .
C4 O3 1.2659(14) .
C4 C4 1.556(2) 2_765
N1 H3N 0.9100 .
N1 H1N 0.9100 .
N1 H2N 0.9100 .
O1 H1O 0.8400 .
S1 H1S 1.181(14) .

loop_
_geom_hbond_atom_site_label_D
_geom_hbond_atom_site_label_H
_geom_hbond_atom_site_label_A
_geom_hbond_distance_DH
_geom_hbond_distance_HA
_geom_hbond_distance_DA
_geom_hbond_angle_DHA
_geom_hbond_site_symmetry_A
N1 H1N O4 0.91 2.05 2.9481(14) 168.6 1_565
N1 H3N O4 0.91 2.28 2.9872(13) 134.3 2_865
N1 H2N O3 0.91 2.08 2.8565(14) 142.5 .
N1 H2N O1 0.91 2.57 3.0543(13) 113.7 2_775
N1 H2N O4 0.91 2.23 2.9562(13) 136.9 2_765
O1 H1O O3 0.84 1.66 2.4928(12) 169.3 1_465
S1 H1S O2 1.181(14) 2.453(15) 3.5851(12) 159.9(14) 1_645
N1 H3N O2 0.91 2.59 3.1026(15) 116.3 1_655
C2 H2 O2 1.00 2.38 3.1172(15) 129.8 1_655

loop_
_geom_torsion_atom_site_label_1
_geom_torsion_atom_site_label_2
_geom_torsion_atom_site_label_3
_geom_torsion_atom_site_label_4
_geom_torsion
O2 C3 C2 N1 145.43(11)
O1 C3 C2 N1 -37.52(13)
O2 C3 C2 C1 21.91(16)
O1 C3 C2 C1 -161.04(10)
N1 C2 C1 S1 59.75(12)
C3 C2 C1 S1 -177.05(8)
